data_4515616
loop_
_publ_author_name
'Xiong, Xiaodong'
'Yeung, Ying-Yeung'

_publ_section_title
;
 Ammonium Salt-Catalyzed Highly Practical Ortho-Selective Monohalogenation
 and Phenylselenation of Phenols: Scope and Applications
;
_journal_issue 5
_journal_name_full 'ACS Catalysis'
_journal_page_first 4033
_journal_paper_doi 10.1021/acscatal.8b00327
_journal_volume 8
_journal_year 2018
_chemical_formula_sum 'C8 H6 Br Cl O3'
_chemical_formula_weight 265.49
_space_group_crystal_system monoclinic
_space_group_IT_number 14
_space_group_name_Hall '-P 2ybc'
_space_group_name_H-M_alt 'P 1 21/c 1'
_atom_sites_solution_hydrogens geom
_audit_creation_method SHELXL-2014/6
_cell_angle_alpha 90
_cell_angle_beta 93.138(4)
_cell_angle_gamma 90
_cell_formula_units_Z 4
_cell_length_a 4.1058(4)
_cell_length_b 17.9301(19)
_cell_length_c 12.4296(15)
_cell_measurement_reflns_used 395
_cell_measurement_temperature 296(2)
_cell_measurement_theta_max 15
_cell_measurement_theta_min 15
_cell_volume 913.66(17)
_computing_cell_refinement 'BRUKER D8VENTURE DIFFRACTOMETER'
_computing_data_collection 'BRUKER D8VENTURE DIFFRACTOMETER'
_computing_data_reduction 'BRUKER D8VENTURE DIFFRACTOMETER'
_computing_molecular_graphics 'BRUKER SHELXTL'
_computing_publication_material 'BRUKER SHELXTL'
_computing_structure_refinement 'SHELXL-2014/6 (Sheldrick, 2014)'
_diffrn_ambient_temperature 296(2)
_diffrn_measured_fraction_theta_full 0.993
_diffrn_measured_fraction_theta_max 0.994
_diffrn_measurement_device_type 'BRUKER D8VENTURE DIFFRACTOMETER'
_diffrn_measurement_method 'PHI & OMEGA SCAN'
_diffrn_radiation_type MoK\a
_diffrn_radiation_wavelength 0.71073
_diffrn_reflns_av_R_equivalents 0.0455
_diffrn_reflns_av_unetI/netI 0.0319
_diffrn_reflns_Laue_measured_fraction_full 0.993
_diffrn_reflns_Laue_measured_fraction_max 0.994
_diffrn_reflns_limit_h_max 5
_diffrn_reflns_limit_h_min -5
_diffrn_reflns_limit_k_max 23
_diffrn_reflns_limit_k_min -23
_diffrn_reflns_limit_l_max 13
_diffrn_reflns_limit_l_min -16
_diffrn_reflns_number 16577
_diffrn_reflns_point_group_measured_fraction_full 0.993
_diffrn_reflns_point_group_measured_fraction_max 0.994
_diffrn_reflns_theta_full 25.242
_diffrn_reflns_theta_max 27.880
_diffrn_reflns_theta_min 2.272
_exptl_absorpt_coefficient_mu 4.759
_exptl_absorpt_correction_T_max 0.7456
_exptl_absorpt_correction_T_min 0.2931
_exptl_absorpt_correction_type multi-scan
_exptl_crystal_colour colourless
_exptl_crystal_density_diffrn 1.930
_exptl_crystal_description block
_exptl_crystal_F_000 520
_exptl_crystal_size_max 0.400
_exptl_crystal_size_mid 0.300
_exptl_crystal_size_min 0.200
_refine_diff_density_max 0.789
_refine_diff_density_min -0.765
_refine_diff_density_rms 0.160
_refine_ls_extinction_method none
_refine_ls_goodness_of_fit_ref 1.279
_refine_ls_hydrogen_treatment constr
_refine_ls_matrix_type full
_refine_ls_number_parameters 118
_refine_ls_number_reflns 2170
_refine_ls_number_restraints 0
_refine_ls_restrained_S_all 1.279
_refine_ls_R_factor_all 0.0752
_refine_ls_R_factor_gt 0.0600
_refine_ls_shift/su_max 0.000
_refine_ls_shift/su_mean 0.000
_refine_ls_structure_factor_coef Fsqd
_refine_ls_weighting_details 'w=1/[\s^2^(Fo^2^)+(0.0500P)^2^+5.7653P] where P=(Fo^2^+2Fc^2^)/3'
_refine_ls_weighting_scheme calc
_refine_ls_wR_factor_gt 0.1801
_refine_ls_wR_factor_ref 0.1859
_reflns_Friedel_coverage 0.000
_reflns_number_gt 1742
_reflns_number_total 2170
_reflns_threshold_expression 'I > 2\s(I)'
_cod_data_source_file cs8b00327_si_012.cif
_cod_data_source_block xxd268
_cod_original_sg_symbol_H-M 'P 21/c'
_cod_database_code 4515616
_shelx_space_group_comment
;
The symmetry employed for this shelxl refinement is uniquely defined
by the following loop, which should always be used as a source of
symmetry information in preference to the above space-group names.
They are only intended as comments.
;
_shelx_estimated_absorpt_t_min 0.252
_shelx_estimated_absorpt_t_max 0.449
_shelxl_version_number 2014/6

loop_
_space_group_symop_operation_xyz
'x, y, z'
'-x, y+1/2, -z+1/2'
'-x, -y, -z'
'x, -y-1/2, z-1/2'

loop_
_atom_site_label
_atom_site_type_symbol
_atom_site_fract_x
_atom_site_fract_y
_atom_site_fract_z
_atom_site_U_iso_or_equiv
_atom_site_adp_type
_atom_site_occupancy
_atom_site_site_symmetry_order
_atom_site_calc_flag
_atom_site_refinement_flags_posn
_atom_site_refinement_flags_adp
Br1 Br 0.5265(2) 0.48078(4) 0.77804(7) 0.0548(3) Uani 1 1 d . .
Cl1 Cl 0.5394(5) 0.78497(9) 0.74697(14) 0.0425(4) Uani 1 1 d . .
O1 O 0.6673(13) 0.6299(3) 0.6888(4) 0.0444(12) Uani 1 1 d . .
H1 H 0.7056 0.6711 0.6637 0.067 Uiso 1 1 calc R U
O2 O -0.0434(17) 0.7786(3) 1.0419(5) 0.0626(17) Uani 1 1 d . .
O3 O 0.2348(13) 0.8447(3) 0.9279(4) 0.0476(13) Uani 1 1 d . .
C1 C 0.5054(15) 0.6381(4) 0.7795(5) 0.0312(13) Uani 1 1 d . .
C2 C 0.4200(16) 0.5745(3) 0.8331(5) 0.0331(13) Uani 1 1 d . .
C3 C 0.2599(17) 0.5785(4) 0.9274(6) 0.0399(15) Uani 1 1 d . .
H3A H 0.2070 0.5349 0.9631 0.048 Uiso 1 1 calc R U
C4 C 0.1784(17) 0.6463(4) 0.9688(6) 0.0392(15) Uani 1 1 d . .
H4A H 0.0722 0.6483 1.0329 0.047 Uiso 1 1 calc R U
C5 C 0.2518(15) 0.7123(3) 0.9165(5) 0.0313(13) Uani 1 1 d . .
C6 C 0.4198(15) 0.7077(3) 0.8209(5) 0.0306(12) Uani 1 1 d . .
C7 C 0.1333(17) 0.7819(4) 0.9682(5) 0.0371(14) Uani 1 1 d . .
C8 C 0.110(2) 0.9126(4) 0.9748(7) 0.054(2) Uani 1 1 d . .
H8A H 0.1987 0.9552 0.9398 0.082 Uiso 1 1 calc R U
H8B H -0.1236 0.9134 0.9652 0.082 Uiso 1 1 calc R U
H8C H 0.1726 0.9141 1.0504 0.082 Uiso 1 1 calc R U

loop_
_atom_site_aniso_label
_atom_site_aniso_U_11
_atom_site_aniso_U_22
_atom_site_aniso_U_33
_atom_site_aniso_U_23
_atom_site_aniso_U_13
_atom_site_aniso_U_12
Br1 0.0774(6) 0.0311(4) 0.0574(5) -0.0061(3) 0.0185(4) 0.0029(3)
Cl1 0.0659(11) 0.0252(7) 0.0388(9) 0.0056(6) 0.0243(8) 0.0003(7)
O1 0.068(3) 0.034(2) 0.034(3) -0.0003(19) 0.026(2) 0.001(2)
O2 0.095(5) 0.041(3) 0.057(3) -0.003(3) 0.048(3) 0.005(3)
O3 0.065(3) 0.028(2) 0.052(3) -0.006(2) 0.028(3) 0.002(2)
C1 0.033(3) 0.037(3) 0.024(3) -0.001(2) 0.006(2) 0.000(2)
C2 0.039(3) 0.027(3) 0.034(3) -0.004(2) 0.008(3) 0.002(2)
C3 0.049(4) 0.030(3) 0.042(4) 0.007(3) 0.014(3) -0.007(3)
C4 0.043(4) 0.041(4) 0.034(3) 0.001(3) 0.016(3) -0.002(3)
C5 0.034(3) 0.030(3) 0.031(3) -0.002(2) 0.007(2) -0.001(2)
C6 0.033(3) 0.028(3) 0.031(3) 0.001(2) 0.004(2) -0.001(2)
C7 0.041(4) 0.040(4) 0.031(3) -0.003(3) 0.005(3) 0.002(3)
C8 0.075(6) 0.028(3) 0.063(5) -0.006(3) 0.024(4) 0.010(3)

loop_
_atom_type_symbol
_atom_type_description
_atom_type_scat_dispersion_real
_atom_type_scat_dispersion_imag
_atom_type_scat_source
C C 0.0033 0.0016 'International Tables Vol C Tables 4.2.6.8 and 6.1.1.4'
H H 0.0000 0.0000 'International Tables Vol C Tables 4.2.6.8 and 6.1.1.4'
O O 0.0106 0.0060 'International Tables Vol C Tables 4.2.6.8 and 6.1.1.4'
Cl Cl 0.1484 0.1585 'International Tables Vol C Tables 4.2.6.8 and 6.1.1.4'
Br Br -0.2901 2.4595 'International Tables Vol C Tables 4.2.6.8 and 6.1.1.4'

loop_
_geom_angle_atom_site_label_1
_geom_angle_atom_site_label_2
_geom_angle_atom_site_label_3
_geom_angle
C7 O3 C8 116.1(6)
O1 C1 C6 123.4(6)
O1 C1 C2 117.7(6)
C6 C1 C2 119.0(5)
C1 C2 C3 121.0(6)
C1 C2 Br1 119.7(5)
C3 C2 Br1 119.3(5)
C4 C3 C2 120.3(6)
C3 C4 C5 121.1(6)
C4 C5 C6 118.2(6)
C4 C5 C7 115.1(5)
C6 C5 C7 126.6(6)
C1 C6 C5 120.4(6)
C1 C6 Cl1 115.4(5)
C5 C6 Cl1 124.2(5)
O2 C7 O3 123.5(6)
O2 C7 C5 120.7(6)
O3 C7 C5 115.8(6)

loop_
_geom_bond_atom_site_label_1
_geom_bond_atom_site_label_2
_geom_bond_distance
Br1 C2 1.875(6)
Cl1 C6 1.748(6)
O1 C1 1.348(7)
O2 C7 1.201(8)
O3 C7 1.309(8)
O3 C8 1.456(8)
C1 C6 1.401(8)
C1 C2 1.376(9)
C2 C3 1.377(9)
C3 C4 1.369(9)
C4 C5 1.391(9)
C5 C6 1.408(8)
C5 C7 1.496(9)
